data_4322545
loop_
_publ_author_name
'Paul E. Jurek'
'Arthur E. Martell'

_publ_section_title
;
 Molecular Recognition of Activated and Unactivated Phosphate Diesters
;
_journal_name_full 'Inorganic Chemistry'
_journal_page_first 6003
_journal_page_last 6007
_journal_paper_doi 10.1021/ic990578d
_journal_volume 38
_journal_year 1999
_chemical_formula_sum 'C27 H21 Cl Cu N3 O4 P'
_chemical_formula_weight 581.43
_chemical_name_systematic
;
    
 ?
    
;
_space_group_IT_number 14
_symmetry_cell_setting monoclinic
_symmetry_space_group_name_Hall '-P 2yn'
_symmetry_space_group_name_H-M 'P 1 21/n 1'
_atom_sites_solution_hydrogens geom
_atom_sites_solution_primary direct
_atom_sites_solution_secondary difmap
_audit_creation_method SHELXL-97
_cell_angle_alpha 90.00
_cell_angle_beta 99.322(3)
_cell_angle_gamma 90.00
_cell_formula_units_Z 4
_cell_length_a 11.3146(18)
_cell_length_b 7.6932(12)
_cell_length_c 28.445(10)
_cell_measurement_temperature 173(2)
_cell_volume 2443.3(10)
_computing_cell_refinement ' '
_computing_data_collection ' '
_computing_data_reduction ' '
_computing_molecular_graphics 'XP (SIEMENS, 1990)'
_computing_publication_material 'CIFTAB (Sheldrick, 1993)'
_computing_structure_refinement 'SHELXL-97 (Sheldrick, 1997)'
_computing_structure_solution 'SHELXS-97 (Sheldrick, 1990)'
_diffrn_ambient_temperature 173(2)
_diffrn_measured_fraction_theta_full 0.985
_diffrn_measured_fraction_theta_max 0.985
_diffrn_measurement_device 'Rigaku CCD'
_diffrn_measurement_method \w
_diffrn_radiation_monochromator graphite
_diffrn_radiation_source 'Sealed Tube'
_diffrn_radiation_type MoK\a
_diffrn_radiation_wavelength 0.71069
_diffrn_reflns_av_R_equivalents 0.0468
_diffrn_reflns_av_sigmaI/netI 0.0490
_diffrn_reflns_limit_h_max 13
_diffrn_reflns_limit_h_min -13
_diffrn_reflns_limit_k_max 9
_diffrn_reflns_limit_k_min -9
_diffrn_reflns_limit_l_max 33
_diffrn_reflns_limit_l_min -33
_diffrn_reflns_number 13976
_diffrn_reflns_theta_full 25.00
_diffrn_reflns_theta_max 25.00
_diffrn_reflns_theta_min 1.85
_diffrn_standards_decay_% <1
_diffrn_standards_interval_count 150
_diffrn_standards_number 3
_exptl_absorpt_coefficient_mu 1.110
_exptl_absorpt_correction_type none
_exptl_crystal_colour blue-green
_exptl_crystal_density_diffrn 1.581
_exptl_crystal_density_method 'not measured'
_exptl_crystal_description plate
_exptl_crystal_F_000 1188
_exptl_crystal_size_max 0.3
_exptl_crystal_size_mid 0.2
_exptl_crystal_size_min 0.01
_refine_diff_density_max 0.500
_refine_diff_density_min -0.470
_refine_diff_density_rms 0.085
_refine_ls_extinction_method none
_refine_ls_goodness_of_fit_ref 1.354
_refine_ls_hydrogen_treatment riding
_refine_ls_matrix_type full
_refine_ls_number_parameters 334
_refine_ls_number_reflns 4251
_refine_ls_number_restraints 0
_refine_ls_restrained_S_all 1.354
_refine_ls_R_factor_all 0.0840
_refine_ls_R_factor_gt 0.0765
_refine_ls_shift/su_max 0.002
_refine_ls_shift/su_mean 0.000
_refine_ls_structure_factor_coef Fsqd
_refine_ls_weighting_details 'calc w=1/[\s^2^(Fo^2^)+(0.0500P)^2^+3.0000P] where P=(Fo^2^+2Fc^2^)/3'
_refine_ls_weighting_scheme calc
_refine_ls_wR_factor_gt 0.1411
_refine_ls_wR_factor_ref 0.1443
_reflns_number_gt 4048
_reflns_number_total 4251
_reflns_threshold_expression >2sigma(I)
_cod_data_source_file ic990578d_2.cif
_cod_data_source_block TCu-Cl-DPP
_cod_original_cell_volume 2443.4(10)
_cod_original_sg_symbol_H-M 'P 1 21/c 1 '
_cod_database_code 4322545

loop_
_symmetry_equiv_pos_as_xyz
'x, y, z'
'-x+1/2, y+1/2, -z+1/2'
'-x, -y, -z'
'x-1/2, -y-1/2, z-1/2'

loop_
_atom_site_label
_atom_site_type_symbol
_atom_site_fract_x
_atom_site_fract_y
_atom_site_fract_z
_atom_site_U_iso_or_equiv
_atom_site_adp_type
_atom_site_occupancy
_atom_site_symmetry_multiplicity
_atom_site_calc_flag
_atom_site_refinement_flags
_atom_site_disorder_assembly
_atom_site_disorder_group
Cu1 Cu 0.38259(5) 1.06949(7) 0.943145(19) 0.02702(18) Uani 1 1 d . . .
Cl1 Cl 0.51882(10) 1.27617(16) 0.94029(4) 0.0357(3) Uani 1 1 d . . .
P1 P 0.10283(10) 1.14166(16) 0.88915(4) 0.0261(3) Uani 1 1 d . . .
O1 O 0.0477(3) 1.1751(4) 0.93183(11) 0.0320(8) Uani 1 1 d . . .
O2 O 0.2325(3) 1.1742(4) 0.88896(11) 0.0280(7) Uani 1 1 d . . .
O3 O 0.0678(3) 0.9421(4) 0.87388(10) 0.0286(7) Uani 1 1 d . . .
O4 O 0.0373(3) 1.2490(4) 0.84345(11) 0.0286(7) Uani 1 1 d . . .
N1 N 0.4330(3) 0.8992(5) 0.89518(13) 0.0302(9) Uani 1 1 d . . .
N2 N 0.2917(3) 0.8644(5) 0.95566(13) 0.0273(8) Uani 1 1 d . . .
N3 N 0.3181(3) 1.1476(5) 1.00234(13) 0.0282(9) Uani 1 1 d . . .
C1 C 0.5081(4) 0.9324(7) 0.86418(17) 0.0353(11) Uani 1 1 d . . .
H1 H 0.5477 1.0417 0.8655 0.042 Uiso 1 1 calc R . .
C2 C 0.5296(5) 0.8123(7) 0.83040(17) 0.0394(12) Uani 1 1 d . . .
H2 H 0.5828 0.8387 0.8088 0.047 Uiso 1 1 calc R . .
C3 C 0.4721(5) 0.6528(7) 0.82862(17) 0.0404(13) Uani 1 1 d . . .
H3 H 0.4850 0.5688 0.8055 0.048 Uiso 1 1 calc R . .
C4 C 0.3959(4) 0.6167(7) 0.86074(17) 0.0352(11) Uani 1 1 d . . .
H4 H 0.3569 0.5072 0.8603 0.042 Uiso 1 1 calc R . .
C5 C 0.3775(4) 0.7421(6) 0.89344(16) 0.0302(10) Uani 1 1 d . . .
C6 C 0.2954(4) 0.7222(6) 0.92893(16) 0.0288(10) Uani 1 1 d . . .
C7 C 0.2260(4) 0.5796(6) 0.93454(16) 0.0318(10) Uani 1 1 d . . .
H7 H 0.2313 0.4767 0.9165 0.038 Uiso 1 1 calc R . .
C8 C 0.1474(4) 0.5906(6) 0.96745(16) 0.0333(11) Uani 1 1 d . . .
H8 H 0.0956 0.4959 0.9710 0.040 Uiso 1 1 calc R . .
C9 C 0.1443(4) 0.7380(7) 0.99507(16) 0.0334(11) Uani 1 1 d . . .
H9 H 0.0913 0.7457 1.0177 0.040 Uiso 1 1 calc R . .
C10 C 0.2205(4) 0.8743(6) 0.98885(15) 0.0289(10) Uani 1 1 d . . .
C11 C 0.2358(4) 1.0388(6) 1.01606(15) 0.0287(10) Uani 1 1 d . . .
C12 C 0.1739(4) 1.0781(7) 1.05291(16) 0.0334(11) Uani 1 1 d . . .
H12 H 0.1167 0.9997 1.0619 0.040 Uiso 1 1 calc R . .
C13 C 0.1982(5) 1.2355(7) 1.07624(18) 0.0398(12) Uani 1 1 d . . .
H13 H 0.1570 1.2668 1.1015 0.048 Uiso 1 1 calc R . .
C14 C 0.2820(5) 1.3462(7) 1.06273(16) 0.0351(11) Uani 1 1 d . . .
H14 H 0.2996 1.4539 1.0787 0.042 Uiso 1 1 calc R . .
C15 C 0.3409(4) 1.2979(6) 1.02529(16) 0.0312(11) Uani 1 1 d . . .
H15 H 0.3987 1.3744 1.0159 0.037 Uiso 1 1 calc R . .
C16 C 0.0949(4) 0.8591(6) 0.83335(16) 0.0282(10) Uani 1 1 d . . .
C17 C 0.1540(4) 0.9354(7) 0.80048(16) 0.0314(10) Uani 1 1 d . . .
H17 H 0.1826 1.0513 0.8051 0.038 Uiso 1 1 calc R . .
C18 C 0.1722(4) 0.8429(7) 0.76016(17) 0.0335(11) Uani 1 1 d . . .
H18 H 0.2122 0.8966 0.7371 0.040 Uiso 1 1 calc R . .
C19 C 0.1328(4) 0.6751(7) 0.75368(17) 0.0333(11) Uani 1 1 d . . .
H19 H 0.1450 0.6128 0.7260 0.040 Uiso 1 1 calc R . .
C20 C 0.0752(5) 0.5958(7) 0.78736(17) 0.0359(11) Uani 1 1 d . . .
H20 H 0.0493 0.4785 0.7832 0.043 Uiso 1 1 calc R . .
C21 C 0.0554(4) 0.6885(6) 0.82739(16) 0.0322(11) Uani 1 1 d . . .
H21 H 0.0152 0.6353 0.8505 0.039 Uiso 1 1 calc R . .
C22 C -0.0876(4) 1.2427(6) 0.82943(16) 0.0274(10) Uani 1 1 d . . .
C23 C -0.1296(5) 1.1669(8) 0.78595(17) 0.0397(13) Uani 1 1 d . . .
H23 H -0.0757 1.1139 0.7679 0.048 Uiso 1 1 calc R . .
C24 C -0.2518(5) 1.1695(8) 0.76902(18) 0.0451(14) Uani 1 1 d . . .
H24 H -0.2822 1.1179 0.7392 0.054 Uiso 1 1 calc R . .
C25 C -0.3288(5) 1.2469(8) 0.79556(19) 0.0441(13) Uani 1 1 d . . .
H25 H -0.4122 1.2510 0.7836 0.053 Uiso 1 1 calc R . .
C26 C -0.2855(5) 1.3180(8) 0.8393(2) 0.0463(14) Uani 1 1 d . . .
H26 H -0.3395 1.3673 0.8579 0.056 Uiso 1 1 calc R . .
C27 C -0.1628(4) 1.3186(7) 0.85648(18) 0.0366(12) Uani 1 1 d . . .
H27 H -0.1323 1.3705 0.8863 0.044 Uiso 1 1 calc R . .

loop_
_atom_site_aniso_label
_atom_site_aniso_U_11
_atom_site_aniso_U_22
_atom_site_aniso_U_33
_atom_site_aniso_U_23
_atom_site_aniso_U_13
_atom_site_aniso_U_12
Cu1 0.0283(3) 0.0242(3) 0.0292(3) -0.0012(2) 0.0064(2) -0.0020(2)
Cl1 0.0336(6) 0.0326(7) 0.0414(6) -0.0010(5) 0.0080(5) -0.0067(5)
P1 0.0269(6) 0.0242(7) 0.0275(6) 0.0001(5) 0.0051(5) -0.0020(5)
O1 0.0316(17) 0.035(2) 0.0300(16) -0.0040(14) 0.0078(13) -0.0002(15)
O2 0.0253(16) 0.0259(18) 0.0328(16) 0.0016(14) 0.0046(13) -0.0023(14)
O3 0.0333(17) 0.0250(17) 0.0295(16) 0.0005(14) 0.0114(13) -0.0010(14)
O4 0.0256(16) 0.0278(18) 0.0321(16) 0.0055(14) 0.0039(13) -0.0005(14)
N1 0.029(2) 0.031(2) 0.0305(19) 0.0002(17) 0.0063(16) 0.0036(18)
N2 0.031(2) 0.023(2) 0.0277(19) 0.0036(16) 0.0053(16) 0.0030(17)
N3 0.028(2) 0.027(2) 0.0281(19) 0.0012(17) 0.0014(16) -0.0020(17)
C1 0.036(3) 0.035(3) 0.037(2) 0.003(2) 0.010(2) 0.002(2)
C2 0.039(3) 0.048(3) 0.032(3) -0.003(2) 0.009(2) 0.007(3)
C3 0.047(3) 0.042(3) 0.032(2) -0.011(2) 0.006(2) 0.009(3)
C4 0.037(3) 0.033(3) 0.036(3) -0.003(2) 0.003(2) 0.002(2)
C5 0.033(3) 0.027(3) 0.029(2) 0.000(2) -0.0021(19) 0.004(2)
C6 0.029(2) 0.024(3) 0.032(2) 0.002(2) 0.0007(19) 0.002(2)
C7 0.038(3) 0.022(2) 0.033(2) -0.006(2) 0.000(2) 0.001(2)
C8 0.037(3) 0.025(3) 0.036(2) 0.003(2) 0.002(2) -0.004(2)
C9 0.036(3) 0.032(3) 0.033(2) 0.003(2) 0.007(2) -0.006(2)
C10 0.027(2) 0.033(3) 0.027(2) 0.000(2) 0.0051(18) 0.001(2)
C11 0.029(2) 0.032(3) 0.025(2) -0.0008(19) 0.0046(18) -0.005(2)
C12 0.031(2) 0.036(3) 0.034(2) 0.001(2) 0.008(2) 0.003(2)
C13 0.045(3) 0.041(3) 0.035(3) -0.007(2) 0.014(2) 0.001(3)
C14 0.044(3) 0.028(3) 0.033(2) -0.008(2) 0.006(2) -0.001(2)
C15 0.032(3) 0.027(3) 0.034(2) 0.003(2) 0.002(2) -0.002(2)
C16 0.029(2) 0.025(2) 0.029(2) -0.0007(19) 0.0014(18) 0.002(2)
C17 0.032(2) 0.027(3) 0.037(2) -0.002(2) 0.009(2) -0.003(2)
C18 0.034(3) 0.033(3) 0.036(2) 0.002(2) 0.012(2) -0.001(2)
C19 0.035(3) 0.033(3) 0.032(2) -0.003(2) 0.005(2) 0.002(2)
C20 0.041(3) 0.030(3) 0.035(2) -0.001(2) 0.001(2) 0.000(2)
C21 0.038(3) 0.028(3) 0.031(2) 0.006(2) 0.005(2) -0.005(2)
C22 0.024(2) 0.026(3) 0.032(2) 0.0050(19) 0.0036(18) -0.0035(19)
C23 0.036(3) 0.050(4) 0.033(3) -0.005(2) 0.006(2) 0.003(2)
C24 0.041(3) 0.056(4) 0.035(3) -0.010(3) -0.003(2) 0.004(3)
C25 0.028(3) 0.052(4) 0.049(3) -0.007(3) -0.003(2) -0.003(2)
C26 0.031(3) 0.058(4) 0.051(3) -0.011(3) 0.009(2) 0.003(3)
C27 0.034(3) 0.037(3) 0.038(3) -0.011(2) 0.005(2) 0.003(2)

loop_
_atom_type_symbol
_atom_type_description
_atom_type_scat_dispersion_real
_atom_type_scat_dispersion_imag
_atom_type_scat_source
C C 0.0033 0.0016 'International Tables Vol C Tables 4.2.6.8 and 6.1.1.4'
H H 0.0000 0.0000 'International Tables Vol C Tables 4.2.6.8 and 6.1.1.4'
N N 0.0061 0.0033 'International Tables Vol C Tables 4.2.6.8 and 6.1.1.4'
Cu Cu 0.3201 1.2651 'International Tables Vol C Tables 4.2.6.8 and 6.1.1.4'
Cl Cl 0.1484 0.1585 'International Tables Vol C Tables 4.2.6.8 and 6.1.1.4'
P P 0.1023 0.0942 'International Tables Vol C Tables 4.2.6.8 and 6.1.1.4'
O O 0.0106 0.0060 'International Tables Vol C Tables 4.2.6.8 and 6.1.1.4'

loop_
_geom_angle_atom_site_label_1
_geom_angle_atom_site_label_2
_geom_angle_atom_site_label_3
_geom_angle
_geom_angle_site_symmetry_1
_geom_angle_site_symmetry_3
_geom_angle_publ_flag
N2 Cu1 N3 79.46(15) . . ?
N2 Cu1 N1 79.33(16) . . ?
N3 Cu1 N1 157.21(16) . . ?
N2 Cu1 Cl1 167.17(12) . . ?
N3 Cu1 Cl1 99.36(12) . . ?
N1 Cu1 Cl1 99.45(12) . . ?
N2 Cu1 O2 93.04(14) . . ?
N3 Cu1 O2 97.44(13) . . ?
N1 Cu1 O2 91.93(14) . . ?
Cl1 Cu1 O2 99.77(9) . . ?
O1 P1 O2 121.46(19) . . ?
O1 P1 O4 111.89(18) . . ?
O2 P1 O4 103.62(17) . . ?
O1 P1 O3 105.50(18) . . ?
O2 P1 O3 110.82(18) . . ?
O4 P1 O3 101.95(17) . . ?
P1 O2 Cu1 124.90(18) . . ?
C16 O3 P1 125.2(3) . . ?
C22 O4 P1 121.3(3) . . ?
C1 N1 C5 118.8(4) . . ?
C1 N1 Cu1 126.3(3) . . ?
C5 N1 Cu1 114.7(3) . . ?
C6 N2 C10 121.7(4) . . ?
C6 N2 Cu1 119.5(3) . . ?
C10 N2 Cu1 118.6(3) . . ?
C15 N3 C11 118.8(4) . . ?
C15 N3 Cu1 126.6(3) . . ?
C11 N3 Cu1 114.3(3) . . ?
N1 C1 C2 122.0(5) . . ?
C1 C2 C3 118.9(5) . . ?
C4 C3 C2 119.5(5) . . ?
C5 C4 C3 118.9(5) . . ?
N1 C5 C4 121.8(4) . . ?
N1 C5 C6 113.8(4) . . ?
C4 C5 C6 124.4(5) . . ?
N2 C6 C7 121.1(4) . . ?
N2 C6 C5 112.5(4) . . ?
C7 C6 C5 126.4(4) . . ?
C6 C7 C8 117.9(4) . . ?
C9 C8 C7 120.6(4) . . ?
C8 C9 C10 118.3(4) . . ?
N2 C10 C9 120.3(4) . . ?
N2 C10 C11 112.6(4) . . ?
C9 C10 C11 127.1(4) . . ?
N3 C11 C12 122.6(4) . . ?
N3 C11 C10 113.9(4) . . ?
C12 C11 C10 123.5(4) . . ?
C11 C12 C13 117.8(5) . . ?
C14 C13 C12 120.0(5) . . ?
C13 C14 C15 119.0(5) . . ?
N3 C15 C14 121.8(5) . . ?
C17 C16 C21 120.4(4) . . ?
C17 C16 O3 124.5(4) . . ?
C21 C16 O3 115.1(4) . . ?
C16 C17 C18 119.9(5) . . ?
C19 C18 C17 120.3(5) . . ?
C18 C19 C20 120.1(5) . . ?
C19 C20 C21 119.8(5) . . ?
C16 C21 C20 119.6(4) . . ?
C27 C22 C23 122.0(4) . . ?
C27 C22 O4 120.9(4) . . ?
C23 C22 O4 116.9(4) . . ?
C22 C23 C24 118.9(5) . . ?
C25 C24 C23 120.0(5) . . ?
C26 C25 C24 120.2(5) . . ?
C25 C26 C27 120.5(5) . . ?
C22 C27 C26 118.4(5) . . ?

loop_
_geom_bond_atom_site_label_1
_geom_bond_atom_site_label_2
_geom_bond_distance
_geom_bond_site_symmetry_2
_geom_bond_publ_flag
Cu1 N2 1.947(4) . ?
Cu1 N3 2.031(4) . ?
Cu1 N1 2.038(4) . ?
Cu1 Cl1 2.2252(14) . ?
Cu1 O2 2.250(3) . ?
P1 O1 1.475(3) . ?
P1 O2 1.489(3) . ?
P1 O4 1.616(3) . ?
P1 O3 1.627(3) . ?
O3 C16 1.394(5) . ?
O4 C22 1.406(5) . ?
N1 C1 1.345(6) . ?
N1 C5 1.359(6) . ?
N2 C6 1.337(6) . ?
N2 C10 1.339(5) . ?
N3 C15 1.332(6) . ?
N3 C11 1.356(6) . ?
C1 C2 1.383(7) . ?
C2 C3 1.386(8) . ?
C3 C4 1.382(7) . ?
C4 C5 1.379(7) . ?
C5 C6 1.486(6) . ?
C6 C7 1.374(7) . ?
C7 C8 1.394(7) . ?
C8 C9 1.383(7) . ?
C9 C10 1.387(7) . ?
C10 C11 1.479(7) . ?
C11 C12 1.385(6) . ?
C12 C13 1.387(7) . ?
C13 C14 1.375(7) . ?
C14 C15 1.395(7) . ?
C16 C17 1.367(6) . ?
C16 C21 1.388(7) . ?
C17 C18 1.393(7) . ?
C18 C19 1.369(7) . ?
C19 C20 1.384(7) . ?
C20 C21 1.392(7) . ?
C22 C27 1.367(7) . ?
C22 C23 1.380(7) . ?
C23 C24 1.388(7) . ?
C24 C25 1.378(7) . ?
C25 C26 1.374(7) . ?
C26 C27 1.396(7) . ?
